data_7135955
loop_
_publ_author_name
'Mall, Utkarsh'
'Ortiz, Robert J.'
'Lozada, Issiah B.M.'
'Williams, Gareth'
'Herbert, David E.'

_publ_section_title
;
 Highly Covalent, Pseudo-Octahedral Ru(II) Bis(amides): Panchromatic
 Absorption and Low-Energy Photocatalysis
;
_journal_name_full 'Chemical Communications'
_journal_paper_doi 10.1039/D6CC02913B
_journal_year 2026
_chemical_formula_moiety '0.667(C46 H26 F6 N6 Ru), 1.333[C4H10O], 2[C2H3N]'
_chemical_formula_sum 'C40 H36.66 F4 N6 O1.33 Ru0.67'
_chemical_formula_weight 766.11
_space_group_crystal_system tetragonal
_space_group_IT_number 88
_space_group_name_Hall '-I 4ad'
_space_group_name_H-M_alt 'I 41/a :2'
_atom_sites_solution_hydrogens geom
_atom_sites_solution_primary iterative
_audit_creation_date 2026-04-29
_audit_creation_method
;
Olex2 1.5
(compiled 2026.04.03 svn.r6693cd53 for OlexSys, GUI svn.r7533)
;
_audit_update_record
;
2026-05-11 deposited with the CCDC.	2026-06-23 downloaded from the CCDC.
;
_cell_angle_alpha 90
_cell_angle_beta 90
_cell_angle_gamma 90
_cell_formula_units_Z 24
_cell_length_a 19.449(6)
_cell_length_b 19.449(6)
_cell_length_c 55.49(2)
_cell_measurement_reflns_used 9717
_cell_measurement_temperature 150.00
_cell_measurement_theta_max 24.940
_cell_measurement_theta_min 2.370
_cell_volume 20990(12)
_computing_cell_refinement 'SAINT V8.40B (?, 2016)'
_computing_data_reduction 'SAINT V8.40B (?, 2016)'
_computing_molecular_graphics 'Olex2 1.5 (Dolomanov et al., 2009)'
_computing_publication_material 'Olex2 1.5 (Dolomanov et al., 2009)'
_computing_structure_refinement 'XL  (Sheldrick, 2008)'
_computing_structure_solution 'olex2.solve 1.5 (Bourhis et al., 2015)'
_diffrn_ambient_temperature 150.00
_diffrn_measured_fraction_theta_full 0.997
_diffrn_measured_fraction_theta_max 0.997
_diffrn_measurement_device_type 'Bruker APEX-II CCD'
_diffrn_measurement_method '\f and \w scans'
_diffrn_radiation_type MoK\a
_diffrn_radiation_wavelength 0.71073
_diffrn_reflns_av_R_equivalents 0.1513
_diffrn_reflns_av_unetI/netI 0.0486
_diffrn_reflns_Laue_measured_fraction_full 0.997
_diffrn_reflns_Laue_measured_fraction_max 0.997
_diffrn_reflns_limit_h_max 23
_diffrn_reflns_limit_h_min -21
_diffrn_reflns_limit_k_max 23
_diffrn_reflns_limit_k_min -23
_diffrn_reflns_limit_l_max 66
_diffrn_reflns_limit_l_min -66
_diffrn_reflns_number 210873
_diffrn_reflns_point_group_measured_fraction_full 0.997
_diffrn_reflns_point_group_measured_fraction_max 0.997
_diffrn_reflns_theta_full 25.081
_diffrn_reflns_theta_max 25.081
_diffrn_reflns_theta_min 2.085
_diffrn_source_current 20.0
_diffrn_source_power 1.0
_diffrn_source_voltage 50.0
_diffrn_standards_number 0
_exptl_absorpt_coefficient_mu 0.375
_exptl_absorpt_correction_T_max 0.7452
_exptl_absorpt_correction_T_min 0.6239
_exptl_absorpt_correction_type multi-scan
_exptl_absorpt_process_details
;
SADABS-2016/2 (Bruker,2016/2) was used for absorption correction.
wR2(int) was 0.0927 before and 0.0779 after correction.
The Ratio of minimum to maximum transmission is 0.8372.
The \l/2 correction factor is Not present.
;
_exptl_crystal_colour violet
_exptl_crystal_colour_primary violet
_exptl_crystal_density_diffrn 1.455
_exptl_crystal_description block
_exptl_crystal_F_000 9472
_exptl_crystal_size_max 0.198
_exptl_crystal_size_mid 0.192
_exptl_crystal_size_min 0.089
_refine_diff_density_max 1.751
_refine_diff_density_min -1.119
_refine_diff_density_rms 0.141
_refine_ls_extinction_method none
_refine_ls_goodness_of_fit_ref 1.065
_refine_ls_hydrogen_treatment constr
_refine_ls_matrix_type full
_refine_ls_number_parameters 532
_refine_ls_number_reflns 9304
_refine_ls_number_restraints 132
_refine_ls_restrained_S_all 1.076
_refine_ls_R_factor_all 0.1303
_refine_ls_R_factor_gt 0.1054
_refine_ls_shift/su_max 0.002
_refine_ls_shift/su_mean 0.000
_refine_ls_structure_factor_coef Fsqd
_refine_ls_weighting_details 'w=1/[\s^2^(Fo^2^)+(0.0572P)^2^+664.4554P] where P=(Fo^2^+2Fc^2^)/3'
_refine_ls_weighting_scheme calc
_refine_ls_wR_factor_gt 0.2444
_refine_ls_wR_factor_ref 0.2625
_reflns_Friedel_coverage 0.000
_reflns_number_gt 6994
_reflns_number_total 9304
_reflns_threshold_expression 'I > 2\s(I)'
_cod_data_source_file d6cc02913b2.cif
_cod_data_source_block deh641_tet2
_cod_original_cell_volume 20990(15)
_cod_original_sg_symbol_H-M 'I 41/a'
_cod_database_code 7135955
_shelx_shelxl_version_number 2018/3
_shelx_space_group_comment
;
The symmetry employed for this shelxl refinement is uniquely defined
by the following loop, which should always be used as a source of
symmetry information in preference to the above space-group names.
They are only intended as comments.
;
_shelx_estimated_absorpt_t_max 0.967
_shelx_estimated_absorpt_t_min 0.929
_olex2_refinement_description
;
1. Fixed Uiso
 At 1.2 times of:
  All C(H) groups
2. Restrained distances
 C14-F5 = C14-F4 = C14-F6
 1.328 with sigma of 0.02
 F5-F4 = F4-F6 = F6-F5
 2.125 with sigma of 0.02
 C37-F3 = C37-F2 = C37-F1
 1.328 with sigma of 0.02
 F3-F2 = F2-F1 = F1-F3
 2.125 with sigma of 0.02
 C14-F5 \\sim C14-F4 \\sim C14-F6
 with sigma of 0.02
 F5-F4 \\sim F4-F6 \\sim F6-F5
 with sigma of 0.04
 C12-F5 \\sim C12-F4 \\sim C12-F6
 with sigma of 0.1
 C35-F3 \\sim C35-F2 \\sim C35-F1
 with sigma of 0.1
3. Uiso/Uaniso restraints and constraints
C12 \\sim C14 \\sim F5 \\sim F4 \\sim F6: within 2A with sigma of 0.04 and
sigma for terminal atoms of 0.08 within 2A
C35 \\sim C37 \\sim F3 \\sim F2 \\sim F1: within 2A with sigma of 0.04 and
sigma for terminal atoms of 0.08 within 2A
4. Rigid body (RIGU) restrains
 C12, C14, F5, F4, F6
 with sigma for 1-2 distances of 0.004 and sigma for 1-3 distances of 0.004
 C35, C37, F3, F2, F1
 with sigma for 1-2 distances of 0.004 and sigma for 1-3 distances of 0.004
5.a Aromatic/amide H refined with riding coordinates:
 C21(H21), C45(H45), C44(H44), C1(H1), C46(H46), C29(H29), C34(H34), C26(H26),
 C4(H4), C5(H5), C39(H39), C22(H22), C24(H24), C3(H3), C28(H28), C27(H27),
 C41(H41), C11(H11), C13(H13), C16(H16), C6(H6), C23(H23), C36(H36), C40(H40),
 C18(H18), C17(H17)
;
_smtbx_masks_void_probe_radius 1.2
_smtbx_masks_void_truncation_radius 1.2
_olex2_submission_special_instructions 'No special instructions were received'

loop_
_space_group_symop_operation_xyz
'x, y, z'
'-y+3/4, x+1/4, z+1/4'
'-x, -y+1/2, z'
'y+1/4, -x+1/4, z+1/4'
'x+1/2, y+1/2, z+1/2'
'-y+5/4, x+3/4, z+3/4'
'-x+1/2, -y+1, z+1/2'
'y+3/4, -x+3/4, z+3/4'
'-x, -y, -z'
'y-3/4, -x-1/4, -z-1/4'
'x, y-1/2, -z'
'-y-1/4, x-1/4, -z-1/4'
'-x+1/2, -y+1/2, -z+1/2'
'y-1/4, -x+1/4, -z+1/4'
'x+1/2, y, -z+1/2'
'-y+1/4, x+1/4, -z+1/4'

loop_
_atom_site_label
_atom_site_type_symbol
_atom_site_fract_x
_atom_site_fract_y
_atom_site_fract_z
_atom_site_U_iso_or_equiv
_atom_site_adp_type
_atom_site_occupancy
_atom_site_site_symmetry_order
_atom_site_calc_flag
_atom_site_refinement_flags_posn
_atom_site_refinement_flags_adp
_atom_site_refinement_flags_occupancy
_atom_site_disorder_assembly
_atom_site_disorder_group
Ru1 Ru 0.70698(3) 0.51222(3) 0.63824(2) 0.0260(2) Uani 1 1 d . . . . .
N5 N 0.7066(3) 0.5136(3) 0.60200(12) 0.0244(14) Uani 1 1 d . . . . .
N4 N 0.7386(3) 0.4149(3) 0.63164(12) 0.0261(15) Uani 1 1 d . . . . .
N1 N 0.8044(3) 0.5469(3) 0.64441(13) 0.0258(15) Uani 1 1 d . . . . .
N2 N 0.7059(3) 0.5098(3) 0.67475(11) 0.0252(14) Uani 1 1 d . . . . .
N6 N 0.6758(3) 0.6116(3) 0.63338(13) 0.0247(15) Uani 1 1 d . . . . .
N3 N 0.6086(3) 0.4780(3) 0.64320(13) 0.0290(16) Uani 1 1 d . . . . .
C10 C 0.7652(4) 0.5267(4) 0.68533(15) 0.0304(18) Uani 1 1 d . . . . .
C20 C 0.5907(4) 0.4746(4) 0.66721(16) 0.0314(19) Uani 1 1 d . . . . .
C21 C 0.5632(4) 0.4613(4) 0.62655(15) 0.0275(18) Uani 1 1 d . . . . .
H21 H 0.575653 0.465117 0.610049 0.033 Uiso 1 1 calc R U . . .
C45 C 0.6433(4) 0.7265(4) 0.64434(19) 0.038(2) Uani 1 1 d . . . . .
H45 H 0.637301 0.760189 0.656573 0.045 Uiso 1 1 calc R U . . .
C32 C 0.7452(4) 0.4012(4) 0.60712(14) 0.0235(17) Uani 1 1 d . . . . .
C44 C 0.6656(4) 0.6595(4) 0.65020(16) 0.0296(18) Uani 1 1 d . . . . .
H44 H 0.673638 0.648200 0.666614 0.036 Uiso 1 1 calc R U . . .
C1 C 0.8497(4) 0.5676(4) 0.62831(18) 0.036(2) Uani 1 1 d . . . . .
H1 H 0.839481 0.562696 0.611659 0.044 Uiso 1 1 calc R U . . .
C42 C 0.6411(4) 0.6941(4) 0.60278(16) 0.0298(19) Uani 1 1 d . . . . .
C25 C 0.7795(4) 0.2996(4) 0.64051(17) 0.032(2) Uani 1 1 d . . . . .
C43 C 0.6656(4) 0.6272(4) 0.60972(15) 0.0251(17) Uani 1 1 d . . . . .
C2 C 0.9139(4) 0.5972(4) 0.63528(17) 0.035(2) Uani 1 1 d . . . . .
C46 C 0.6309(4) 0.7416(4) 0.62151(18) 0.036(2) Uani 1 1 d . . . . .
H46 H 0.614455 0.786276 0.617636 0.044 Uiso 1 1 calc R U . . .
C31 C 0.7707(4) 0.3359(4) 0.59886(16) 0.0288(19) Uani 1 1 d . . . . .
C29 C 0.8167(5) 0.2206(5) 0.61005(19) 0.043(2) Uani 1 1 d . . . . .
H29 H 0.824313 0.209308 0.593597 0.051 Uiso 1 1 calc R U . . .
C34 C 0.7351(7) 0.4414(6) 0.56636(18) 0.059(3) Uani 1 1 d . . . . .
H34 H 0.724976 0.475996 0.554810 0.071 Uiso 1 1 calc R U . . .
C9 C 0.8192(4) 0.5500(4) 0.66891(16) 0.0282(19) Uani 1 1 d . . . . .
C15 C 0.6427(5) 0.4942(5) 0.68471(17) 0.038(2) Uani 1 1 d . . . . .
C26 C 0.7957(5) 0.2509(5) 0.65835(19) 0.045(2) Uani 1 1 d . . . . .
H26 H 0.788020 0.261183 0.674861 0.054 Uiso 1 1 calc R U . . .
C35 C 0.7585(7) 0.3793(5) 0.5584(2) 0.060(3) Uani 1 1 d D U . . .
C7 C 0.9315(4) 0.6021(4) 0.65942(18) 0.036(2) Uani 1 1 d . . . . .
C30 C 0.7881(4) 0.2851(4) 0.61644(16) 0.0284(19) Uani 1 1 d . . . . .
C4 C 1.0197(5) 0.6526(5) 0.6240(2) 0.052(3) Uani 1 1 d . . . . .
H4 H 1.049595 0.669790 0.611865 0.063 Uiso 1 1 calc R U . . .
C5 C 1.0386(5) 0.6588(6) 0.6481(2) 0.060(3) Uani 1 1 d . . . . .
H5 H 1.080688 0.680041 0.652596 0.072 Uiso 1 1 calc R U . . .
C39 C 0.6656(5) 0.5917(5) 0.56823(18) 0.043(2) Uani 1 1 d . . . . .
H39 H 0.673929 0.558834 0.555892 0.052 Uiso 1 1 calc R U . . .
C22 C 0.4965(4) 0.4378(4) 0.63249(19) 0.041(2) Uani 1 1 d . . . . .
H22 H 0.465860 0.423570 0.620117 0.049 Uiso 1 1 calc R U . . .
C19 C 0.5223(4) 0.4547(5) 0.67431(18) 0.041(2) Uani 1 1 d . . . . .
C24 C 0.7529(4) 0.3643(4) 0.64741(16) 0.0289(18) Uani 1 1 d . . . . .
H24 H 0.744737 0.372525 0.664043 0.035 Uiso 1 1 calc R U . . .
C3 C 0.9591(5) 0.6223(5) 0.6174(2) 0.046(2) Uani 1 1 d . . . . .
H3 H 0.947343 0.618210 0.600875 0.056 Uiso 1 1 calc R U . . .
C28 C 0.8334(5) 0.1745(5) 0.6278(2) 0.046(3) Uani 1 1 d . . . . .
H28 H 0.852959 0.131611 0.623393 0.055 Uiso 1 1 calc R U . . .
C27 C 0.8227(5) 0.1883(5) 0.6518(2) 0.049(3) Uani 1 1 d . . . . .
H27 H 0.833813 0.155032 0.663739 0.058 Uiso 1 1 calc R U . . .
C41 C 0.6289(5) 0.7065(5) 0.57832(19) 0.044(2) Uani 1 1 d . . . . .
H41 H 0.613754 0.750622 0.573261 0.053 Uiso 1 1 calc R U . . .
C12 C 0.8471(5) 0.5499(7) 0.7179(2) 0.057(3) Uani 1 1 d D U . . .
C11 C 0.7841(5) 0.5265(6) 0.70996(18) 0.047(2) Uani 1 1 d . . . . .
H11 H 0.752162 0.509546 0.721479 0.056 Uiso 1 1 calc R U . . .
C13 C 0.8976(5) 0.5761(5) 0.70186(19) 0.046(2) Uani 1 1 d . . . . .
H13 H 0.939950 0.593562 0.707833 0.055 Uiso 1 1 calc R U . . .
C16 C 0.6211(5) 0.4953(7) 0.70854(19) 0.060(3) Uani 1 1 d . . . . .
H16 H 0.652566 0.509097 0.720703 0.072 Uiso 1 1 calc R U . . .
C6 C 0.9942(5) 0.6330(5) 0.6655(2) 0.048(3) Uani 1 1 d . . . . .
H6 H 1.006740 0.636379 0.681990 0.058 Uiso 1 1 calc R U . . .
C23 C 0.4763(4) 0.4356(5) 0.65592(19) 0.042(2) Uani 1 1 d . . . . .
H23 H 0.431058 0.421072 0.659890 0.050 Uiso 1 1 calc R U . . .
C8 C 0.8838(4) 0.5757(5) 0.67682(18) 0.038(2) Uani 1 1 d . . . . .
C36 C 0.7754(5) 0.3263(4) 0.57420(19) 0.044(2) Uani 1 1 d . . . . .
H36 H 0.790289 0.283277 0.568009 0.052 Uiso 1 1 calc R U . . .
C40 C 0.6385(6) 0.6564(5) 0.56181(19) 0.053(3) Uani 1 1 d . . . . .
H40 H 0.626737 0.664896 0.545466 0.064 Uiso 1 1 calc R U . . .
C18 C 0.5070(5) 0.4553(7) 0.69870(19) 0.058(3) Uani 1 1 d . . . . .
H18 H 0.462978 0.440552 0.704068 0.069 Uiso 1 1 calc R U . . .
C17 C 0.5548(6) 0.4770(9) 0.7151(2) 0.087(5) Uani 1 1 d . . . . .
H17 H 0.542035 0.479671 0.731577 0.104 Uiso 1 1 calc R U . . .
C38 C 0.6806(4) 0.5741(4) 0.59192(15) 0.0299(19) Uani 1 1 d . . . . .
C33 C 0.7254(4) 0.4563(5) 0.59060(15) 0.034(2) Uani 1 1 d . . . . .
C14 C 0.8628(5) 0.5477(7) 0.7440(2) 0.094(4) Uani 1 1 d D U . . .
F5 F 0.8148(5) 0.5732(8) 0.75746(15) 0.169(5) Uani 1 1 d D U . . .
F4 F 0.9180(5) 0.5805(9) 0.75020(16) 0.204(7) Uani 1 1 d D U . . .
F6 F 0.8711(10) 0.4861(7) 0.7525(2) 0.240(8) Uani 1 1 d D U . . .
C37 C 0.7596(9) 0.3641(7) 0.5321(2) 0.138(6) Uani 1 1 d D U . . .
F3 F 0.7114(11) 0.3162(7) 0.5257(2) 0.276(9) Uani 1 1 d D U . . .
F2 F 0.8160(10) 0.3340(9) 0.52562(18) 0.283(10) Uani 1 1 d D U . . .
F1 F 0.7461(6) 0.4139(4) 0.51791(13) 0.130(4) Uani 1 1 d D U . . .

loop_
_atom_site_aniso_label
_atom_site_aniso_U_11
_atom_site_aniso_U_22
_atom_site_aniso_U_33
_atom_site_aniso_U_23
_atom_site_aniso_U_13
_atom_site_aniso_U_12
Ru1 0.0204(3) 0.0200(3) 0.0377(4) -0.0005(3) -0.0002(3) 0.0010(2)
N5 0.026(3) 0.020(3) 0.027(3) 0.003(3) -0.003(3) -0.003(3)
N4 0.015(3) 0.023(3) 0.040(4) 0.003(3) 0.001(3) -0.007(3)
N1 0.018(3) 0.018(3) 0.041(4) 0.000(3) -0.003(3) 0.006(3)
N2 0.025(3) 0.026(3) 0.025(3) 0.002(3) 0.004(3) -0.001(3)
N6 0.013(3) 0.018(3) 0.043(4) -0.002(3) 0.005(3) -0.001(2)
N3 0.031(4) 0.014(3) 0.042(4) -0.002(3) 0.003(3) 0.008(3)
C10 0.034(5) 0.026(4) 0.031(5) -0.005(3) -0.002(4) -0.005(3)
C20 0.024(4) 0.030(4) 0.040(5) 0.000(4) 0.005(4) 0.004(3)
C21 0.024(4) 0.029(4) 0.030(5) 0.004(3) 0.000(3) 0.002(3)
C45 0.028(5) 0.025(4) 0.060(7) -0.009(4) 0.001(4) 0.002(3)
C32 0.011(3) 0.033(4) 0.026(4) -0.003(3) 0.002(3) -0.005(3)
C44 0.021(4) 0.033(5) 0.035(5) -0.001(4) -0.002(3) -0.001(3)
C1 0.025(4) 0.031(5) 0.052(6) -0.001(4) -0.003(4) 0.010(4)
C42 0.021(4) 0.018(4) 0.050(6) 0.002(4) 0.008(4) 0.001(3)
C25 0.026(4) 0.019(4) 0.051(6) -0.002(4) 0.004(4) 0.004(3)
C43 0.015(4) 0.025(4) 0.036(5) 0.006(3) 0.007(3) -0.003(3)
C2 0.028(4) 0.024(4) 0.051(6) 0.006(4) 0.003(4) 0.007(3)
C46 0.031(5) 0.018(4) 0.061(6) 0.003(4) 0.001(4) -0.001(3)
C31 0.012(4) 0.029(4) 0.045(5) -0.003(4) 0.001(3) -0.003(3)
C29 0.036(5) 0.035(5) 0.057(6) 0.003(5) 0.011(5) 0.001(4)
C34 0.098(9) 0.050(6) 0.030(5) -0.003(5) -0.001(6) 0.033(6)
C9 0.018(4) 0.018(4) 0.049(6) -0.002(4) 0.005(4) 0.005(3)
C15 0.037(5) 0.035(5) 0.041(5) 0.005(4) -0.002(4) 0.008(4)
C26 0.057(6) 0.032(5) 0.047(6) 0.003(4) 0.001(5) 0.008(4)
C35 0.096(9) 0.038(6) 0.046(5) -0.014(5) 0.012(6) 0.016(6)
C7 0.016(4) 0.031(5) 0.062(7) -0.008(4) 0.001(4) 0.005(3)
C30 0.013(4) 0.025(4) 0.047(6) -0.001(4) 0.001(3) -0.002(3)
C4 0.025(5) 0.035(5) 0.097(9) -0.004(5) 0.015(5) -0.001(4)
C5 0.020(5) 0.059(7) 0.101(10) -0.019(7) 0.004(6) -0.003(4)
C39 0.054(6) 0.026(5) 0.050(6) 0.004(4) 0.004(5) 0.014(4)
C22 0.027(5) 0.029(5) 0.066(7) -0.001(4) -0.003(4) -0.005(4)
C19 0.013(4) 0.057(6) 0.052(6) 0.009(5) -0.001(4) 0.002(4)
C24 0.032(4) 0.016(4) 0.039(5) -0.003(3) 0.001(4) -0.004(3)
C3 0.029(5) 0.043(6) 0.068(7) 0.002(5) 0.005(5) 0.005(4)
C28 0.043(6) 0.022(4) 0.072(8) 0.002(5) 0.007(5) 0.009(4)
C27 0.050(6) 0.032(5) 0.064(7) 0.012(5) -0.003(5) 0.008(4)
C41 0.049(6) 0.025(5) 0.058(7) 0.021(4) 0.004(5) 0.012(4)
C12 0.033(5) 0.088(8) 0.049(5) -0.010(5) -0.009(4) -0.013(5)
C11 0.037(5) 0.062(7) 0.041(6) 0.002(5) -0.002(4) 0.001(5)
C13 0.024(5) 0.059(6) 0.054(6) -0.015(5) -0.007(4) -0.008(4)
C16 0.032(5) 0.113(10) 0.035(6) -0.006(6) -0.001(4) -0.008(6)
C6 0.026(5) 0.041(5) 0.077(8) -0.015(5) 0.000(5) -0.009(4)
C23 0.018(4) 0.050(6) 0.059(7) 0.008(5) 0.000(4) -0.003(4)
C8 0.029(5) 0.036(5) 0.048(6) -0.012(4) 0.002(4) 0.001(4)
C36 0.056(6) 0.016(4) 0.058(7) -0.011(4) -0.003(5) 0.016(4)
C40 0.072(7) 0.044(6) 0.043(6) 0.012(5) 0.002(5) 0.023(5)
C18 0.017(4) 0.106(10) 0.051(7) 0.007(6) 0.008(4) -0.015(5)
C17 0.042(7) 0.176(16) 0.043(7) 0.009(8) 0.004(5) -0.009(8)
C38 0.020(4) 0.040(5) 0.030(5) -0.001(4) 0.008(3) -0.003(3)
C33 0.024(4) 0.043(5) 0.033(5) -0.003(4) -0.008(4) -0.009(4)
C14 0.046(6) 0.183(12) 0.054(6) 0.007(8) -0.013(5) -0.022(7)
F5 0.094(6) 0.369(17) 0.045(5) -0.027(8) -0.009(4) 0.036(9)
F4 0.099(7) 0.458(19) 0.056(5) -0.038(9) -0.012(5) -0.121(10)
F6 0.44(2) 0.200(12) 0.077(7) 0.011(7) -0.120(11) 0.046(10)
C37 0.277(16) 0.086(9) 0.052(7) -0.015(6) 0.003(10) 0.101(9)
F3 0.60(2) 0.142(11) 0.087(9) -0.038(8) -0.065(15) -0.058(15)
F2 0.430(19) 0.37(2) 0.047(6) 0.007(9) 0.037(10) 0.315(17)
F1 0.262(13) 0.086(6) 0.044(4) -0.006(4) 0.002(6) 0.068(7)

loop_
_atom_type_symbol
_atom_type_description
_atom_type_scat_dispersion_real
_atom_type_scat_dispersion_imag
_atom_type_scat_source
C C 0.0033 0.0016 'International Tables Vol C Tables 4.2.6.8 and 6.1.1.4'
H H 0.0000 0.0000 'International Tables Vol C Tables 4.2.6.8 and 6.1.1.4'
F F 0.0171 0.0103 'International Tables Vol C Tables 4.2.6.8 and 6.1.1.4'
N N 0.0061 0.0033 'International Tables Vol C Tables 4.2.6.8 and 6.1.1.4'
O O 0.0106 0.0060 'International Tables Vol C Tables 4.2.6.8 and 6.1.1.4'
Ru Ru -1.2594 0.8363 'International Tables Vol C Tables 4.2.6.8 and 6.1.1.4'

loop_
_geom_angle_atom_site_label_1
_geom_angle_atom_site_label_2
_geom_angle_atom_site_label_3
_geom_angle
_geom_angle_site_symmetry_1
_geom_angle_site_symmetry_3
_geom_angle_publ_flag
N5 Ru1 N4 80.3(3) . . ?
N5 Ru1 N1 99.6(3) . . ?
N5 Ru1 N2 179.0(3) . . ?
N5 Ru1 N6 81.6(3) . . ?
N5 Ru1 N3 97.8(3) . . ?
N4 Ru1 N1 93.3(2) . . ?
N4 Ru1 N2 99.3(3) . . ?
N4 Ru1 N6 162.0(3) . . ?
N4 Ru1 N3 90.2(2) . . ?
N1 Ru1 N6 89.2(2) . . ?
N1 Ru1 N3 162.6(3) . . ?
N2 Ru1 N1 81.3(3) . . ?
N2 Ru1 N6 98.7(3) . . ?
N2 Ru1 N3 81.3(3) . . ?
N6 Ru1 N3 92.8(2) . . ?
C38 N5 Ru1 114.4(5) . . ?
C33 N5 Ru1 117.6(5) . . ?
C33 N5 C38 127.8(7) . . ?
C32 N4 Ru1 112.6(5) . . ?
C24 N4 Ru1 129.0(6) . . ?
C24 N4 C32 118.5(7) . . ?
C1 N1 Ru1 127.5(6) . . ?
C1 N1 C9 120.6(7) . . ?
C9 N1 Ru1 111.8(5) . . ?
C10 N2 Ru1 115.1(5) . . ?
C10 N2 C15 130.3(7) . . ?
C15 N2 Ru1 114.5(6) . . ?
C44 N6 Ru1 127.8(6) . . ?
C44 N6 C43 119.8(7) . . ?
C43 N6 Ru1 112.4(5) . . ?
C20 N3 Ru1 112.5(5) . . ?
C21 N3 Ru1 127.8(6) . . ?
C21 N3 C20 119.7(7) . . ?
N2 C10 C9 115.0(7) . . ?
N2 C10 C11 130.4(8) . . ?
C11 C10 C9 114.6(8) . . ?
N3 C20 C15 117.2(7) . . ?
N3 C20 C19 120.7(8) . . ?
C19 C20 C15 122.0(8) . . ?
N3 C21 H21 119.0 . . ?
N3 C21 C22 122.1(8) . . ?
C22 C21 H21 119.0 . . ?
C44 C45 H45 120.6 . . ?
C46 C45 H45 120.6 . . ?
C46 C45 C44 118.8(8) . . ?
N4 C32 C31 120.8(7) . . ?
N4 C32 C33 116.7(7) . . ?
C31 C32 C33 122.6(7) . . ?
N6 C44 C45 122.0(8) . . ?
N6 C44 H44 119.0 . . ?
C45 C44 H44 119.0 . . ?
N1 C1 H1 119.2 . . ?
N1 C1 C2 121.6(9) . . ?
C2 C1 H1 119.2 . . ?
C46 C42 C43 116.3(8) . . ?
C41 C42 C43 118.2(8) . . ?
C41 C42 C46 125.5(8) . . ?
C26 C25 C24 119.4(9) . . ?
C30 C25 C26 121.2(8) . . ?
C30 C25 C24 119.3(8) . . ?
N6 C43 C42 120.5(7) . . ?
N6 C43 C38 117.8(7) . . ?
C42 C43 C38 121.7(8) . . ?
C7 C2 C1 120.4(8) . . ?
C7 C2 C3 120.1(9) . . ?
C3 C2 C1 119.6(9) . . ?
C45 C46 C42 122.5(8) . . ?
C45 C46 H46 118.8 . . ?
C42 C46 H46 118.8 . . ?
C30 C31 C32 118.3(8) . . ?
C36 C31 C32 117.2(8) . . ?
C36 C31 C30 124.5(8) . . ?
C30 C29 H29 120.3 . . ?
C28 C29 H29 120.3 . . ?
C28 C29 C30 119.4(9) . . ?
C35 C34 H34 118.5 . . ?
C35 C34 C33 123.0(10) . . ?
C33 C34 H34 118.5 . . ?
N1 C9 C10 116.5(7) . . ?
N1 C9 C8 120.1(7) . . ?
C8 C9 C10 123.5(8) . . ?
N2 C15 C20 114.2(8) . . ?
N2 C15 C16 130.3(9) . . ?
C16 C15 C20 115.5(8) . . ?
C25 C26 H26 120.1 . . ?
C27 C26 C25 119.8(10) . . ?
C27 C26 H26 120.1 . . ?
C34 C35 C36 122.0(10) . . ?
C34 C35 C37 119.9(10) . . ?
C36 C35 C37 117.8(9) . . ?
C2 C7 C6 118.5(9) . . ?
C2 C7 C8 117.8(8) . . ?
C6 C7 C8 123.8(10) . . ?
C25 C30 C31 119.6(7) . . ?
C25 C30 C29 118.1(8) . . ?
C29 C30 C31 122.3(8) . . ?
C5 C4 H4 119.3 . . ?
C3 C4 H4 119.3 . . ?
C3 C4 C5 121.3(10) . . ?
C4 C5 H5 120.9 . . ?
C6 C5 C4 118.2(10) . . ?
C6 C5 H5 120.9 . . ?
C40 C39 H39 118.8 . . ?
C38 C39 H39 118.8 . . ?
C38 C39 C40 122.5(9) . . ?
C21 C22 H22 120.1 . . ?
C23 C22 C21 119.9(9) . . ?
C23 C22 H22 120.1 . . ?
C23 C19 C20 117.4(9) . . ?
C18 C19 C20 117.6(8) . . ?
C18 C19 C23 125.0(8) . . ?
N4 C24 C25 123.4(8) . . ?
N4 C24 H24 118.3 . . ?
C25 C24 H24 118.3 . . ?
C2 C3 H3 120.0 . . ?
C4 C3 C2 119.9(11) . . ?
C4 C3 H3 120.0 . . ?
C29 C28 H28 118.8 . . ?
C29 C28 C27 122.3(9) . . ?
C27 C28 H28 118.8 . . ?
C26 C27 C28 119.0(9) . . ?
C26 C27 H27 120.5 . . ?
C28 C27 H27 120.5 . . ?
C42 C41 H41 119.7 . . ?
C40 C41 C42 120.7(8) . . ?
C40 C41 H41 119.7 . . ?
C11 C12 C13 122.3(10) . . ?
C11 C12 C14 119.0(10) . . ?
C13 C12 C14 118.7(9) . . ?
C10 C11 H11 118.8 . . ?
C12 C11 C10 122.5(10) . . ?
C12 C11 H11 118.8 . . ?
C12 C13 H13 120.6 . . ?
C8 C13 C12 118.8(8) . . ?
C8 C13 H13 120.6 . . ?
C15 C16 H16 119.1 . . ?
C17 C16 C15 121.8(10) . . ?
C17 C16 H16 119.1 . . ?
C7 C6 H6 119.0 . . ?
C5 C6 C7 122.0(11) . . ?
C5 C6 H6 119.0 . . ?
C22 C23 C19 120.1(8) . . ?
C22 C23 H23 119.9 . . ?
C19 C23 H23 119.9 . . ?
C9 C8 C7 119.3(9) . . ?
C13 C8 C9 118.3(8) . . ?
C13 C8 C7 122.4(8) . . ?
C31 C36 C35 120.5(8) . . ?
C31 C36 H36 119.8 . . ?
C35 C36 H36 119.8 . . ?
C39 C40 H40 119.2 . . ?
C41 C40 C39 121.6(10) . . ?
C41 C40 H40 119.2 . . ?
C19 C18 H18 119.8 . . ?
C17 C18 C19 120.3(9) . . ?
C17 C18 H18 119.8 . . ?
C16 C17 H17 118.7 . . ?
C18 C17 C16 122.6(11) . . ?
C18 C17 H17 118.7 . . ?
N5 C38 C43 113.4(7) . . ?
C39 C38 N5 131.4(8) . . ?
C39 C38 C43 115.2(8) . . ?
N5 C33 C32 112.8(7) . . ?
N5 C33 C34 132.2(9) . . ?
C34 C33 C32 114.7(8) . . ?
F5 C14 C12 114.0(10) . . ?
F5 C14 F4 104.9(10) . . ?
F5 C14 F6 103.6(11) . . ?
F4 C14 C12 114.6(10) . . ?
F4 C14 F6 104.8(11) . . ?
F6 C14 C12 113.9(11) . . ?
F3 C37 C35 112.5(13) . . ?
F2 C37 C35 112.0(12) . . ?
F2 C37 F3 101.5(12) . . ?
F1 C37 C35 116.9(11) . . ?
F1 C37 F3 102.3(13) . . ?
F1 C37 F2 110.2(13) . . ?

loop_
_geom_bond_atom_site_label_1
_geom_bond_atom_site_label_2
_geom_bond_distance
_geom_bond_site_symmetry_2
_geom_bond_publ_flag
Ru1 N5 2.011(6) . ?
Ru1 N4 2.023(7) . ?
Ru1 N1 2.039(6) . ?
Ru1 N2 2.027(6) . ?
Ru1 N6 2.044(6) . ?
Ru1 N3 2.044(7) . ?
N5 C38 1.399(11) . ?
N5 C33 1.332(11) . ?
N4 C32 1.392(10) . ?
N4 C24 1.346(10) . ?
N1 C1 1.319(11) . ?
N1 C9 1.391(11) . ?
N2 C10 1.335(10) . ?
N2 C15 1.381(11) . ?
N6 C44 1.334(10) . ?
N6 C43 1.362(10) . ?
N3 C20 1.379(11) . ?
N3 C21 1.319(10) . ?
C10 C9 1.463(11) . ?
C10 C11 1.415(13) . ?
C20 C15 1.453(13) . ?
C20 C19 1.440(11) . ?
C21 H21 0.9500 . ?
C21 C22 1.414(12) . ?
C45 H45 0.9500 . ?
C45 C44 1.412(12) . ?
C45 C46 1.322(13) . ?
C32 C31 1.439(11) . ?
C32 C33 1.462(12) . ?
C44 H44 0.9500 . ?
C1 H1 0.9500 . ?
C1 C2 1.428(12) . ?
C42 C43 1.438(11) . ?
C42 C46 1.406(12) . ?
C42 C41 1.399(13) . ?
C25 C26 1.406(13) . ?
C25 C30 1.376(12) . ?
C25 C24 1.414(11) . ?
C43 C38 1.458(11) . ?
C2 C7 1.386(13) . ?
C2 C3 1.411(13) . ?
C46 H46 0.9500 . ?
C31 C30 1.428(12) . ?
C31 C36 1.384(13) . ?
C29 H29 0.9500 . ?
C29 C30 1.419(12) . ?
C29 C28 1.370(14) . ?
C34 H34 0.9500 . ?
C34 C35 1.364(14) . ?
C34 C33 1.389(13) . ?
C9 C8 1.421(12) . ?
C15 C16 1.388(14) . ?
C26 H26 0.9500 . ?
C26 C27 1.374(13) . ?
C35 C36 1.393(14) . ?
C35 C37 1.488(17) . ?
C7 C6 1.400(12) . ?
C7 C8 1.435(13) . ?
C4 H4 0.9500 . ?
C4 C5 1.394(17) . ?
C4 C3 1.368(14) . ?
C5 H5 0.9500 . ?
C5 C6 1.386(15) . ?
C39 H39 0.9500 . ?
C39 C40 1.410(12) . ?
C39 C38 1.389(13) . ?
C22 H22 0.9500 . ?
C22 C23 1.359(14) . ?
C19 C23 1.407(13) . ?
C19 C18 1.386(14) . ?
C24 H24 0.9500 . ?
C3 H3 0.9500 . ?
C28 H28 0.9500 . ?
C28 C27 1.375(15) . ?
C27 H27 0.9500 . ?
C41 H41 0.9500 . ?
C41 C40 1.351(14) . ?
C12 C11 1.380(13) . ?
C12 C13 1.419(15) . ?
C12 C14 1.482(16) . ?
C11 H11 0.9500 . ?
C13 H13 0.9500 . ?
C13 C8 1.415(13) . ?
C16 H16 0.9500 . ?
C16 C17 1.386(15) . ?
C6 H6 0.9500 . ?
C23 H23 0.9500 . ?
C36 H36 0.9500 . ?
C40 H40 0.9500 . ?
C18 H18 0.9500 . ?
C18 C17 1.367(16) . ?
C17 H17 0.9500 . ?
C14 F5 1.294(10) . ?
C14 F4 1.295(10) . ?
C14 F6 1.298(11) . ?
C37 F3 1.368(16) . ?
C37 F2 1.295(14) . ?
C37 F1 1.275(13) . ?

loop_
_geom_torsion_atom_site_label_1
_geom_torsion_atom_site_label_2
_geom_torsion_atom_site_label_3
_geom_torsion_atom_site_label_4
_geom_torsion
_geom_torsion_site_symmetry_1
_geom_torsion_site_symmetry_2
_geom_torsion_site_symmetry_3
_geom_torsion_site_symmetry_4
_geom_torsion_publ_flag
Ru1 N5 C38 C43 6.1(8) . . . . ?
Ru1 N5 C38 C39 -172.6(8) . . . . ?
Ru1 N5 C33 C32 -1.3(9) . . . . ?
Ru1 N5 C33 C34 -175.1(10) . . . . ?
Ru1 N4 C32 C31 176.6(5) . . . . ?
Ru1 N4 C32 C33 -3.0(8) . . . . ?
Ru1 N4 C24 C25 -175.3(6) . . . . ?
Ru1 N1 C1 C2 173.5(6) . . . . ?
Ru1 N1 C9 C10 1.8(8) . . . . ?
Ru1 N1 C9 C8 -177.4(6) . . . . ?
Ru1 N2 C10 C9 5.1(9) . . . . ?
Ru1 N2 C10 C11 -175.6(8) . . . . ?
Ru1 N2 C15 C20 6.8(9) . . . . ?
Ru1 N2 C15 C16 -172.0(10) . . . . ?
Ru1 N6 C44 C45 -179.4(6) . . . . ?
Ru1 N6 C43 C42 177.8(5) . . . . ?
Ru1 N6 C43 C38 -2.6(8) . . . . ?
Ru1 N3 C20 C15 -0.8(9) . . . . ?
Ru1 N3 C20 C19 177.1(6) . . . . ?
Ru1 N3 C21 C22 179.7(6) . . . . ?
N4 C32 C31 C30 0.9(10) . . . . ?
N4 C32 C31 C36 179.7(7) . . . . ?
N4 C32 C33 N5 2.9(10) . . . . ?
N4 C32 C33 C34 177.8(8) . . . . ?
N1 C1 C2 C7 3.0(12) . . . . ?
N1 C1 C2 C3 -176.3(8) . . . . ?
N1 C9 C8 C7 3.8(12) . . . . ?
N1 C9 C8 C13 -178.1(8) . . . . ?
N2 C10 C9 N1 -4.6(10) . . . . ?
N2 C10 C9 C8 174.6(7) . . . . ?
N2 C10 C11 C12 -176.0(10) . . . . ?
N2 C15 C16 C17 -179.4(12) . . . . ?
N6 C43 C38 N5 -2.3(10) . . . . ?
N6 C43 C38 C39 176.6(7) . . . . ?
N3 C20 C15 N2 -3.9(11) . . . . ?
N3 C20 C15 C16 175.1(9) . . . . ?
N3 C20 C19 C23 3.3(13) . . . . ?
N3 C20 C19 C18 -177.2(9) . . . . ?
N3 C21 C22 C23 3.7(13) . . . . ?
C10 N2 C15 C20 -177.0(8) . . . . ?
C10 N2 C15 C16 4.2(16) . . . . ?
C10 C9 C8 C7 -175.3(7) . . . . ?
C10 C9 C8 C13 2.8(13) . . . . ?
C20 N3 C21 C22 -1.9(11) . . . . ?
C20 C15 C16 C17 1.8(18) . . . . ?
C20 C19 C23 C22 -1.5(14) . . . . ?
C20 C19 C18 C17 2.7(18) . . . . ?
C21 N3 C20 C15 -179.5(7) . . . . ?
C21 N3 C20 C19 -1.6(11) . . . . ?
C21 C22 C23 C19 -1.9(14) . . . . ?
C32 N4 C24 C25 5.2(11) . . . . ?
C32 C31 C30 C25 0.7(11) . . . . ?
C32 C31 C30 C29 -176.9(7) . . . . ?
C32 C31 C36 C35 2.5(14) . . . . ?
C44 N6 C43 C42 -2.6(10) . . . . ?
C44 N6 C43 C38 177.1(7) . . . . ?
C44 C45 C46 C42 -2.0(13) . . . . ?
C1 N1 C9 C10 179.1(7) . . . . ?
C1 N1 C9 C8 -0.1(11) . . . . ?
C1 C2 C7 C6 -178.5(8) . . . . ?
C1 C2 C7 C8 0.8(12) . . . . ?
C1 C2 C3 C4 178.1(8) . . . . ?
C42 C43 C38 N5 177.4(7) . . . . ?
C42 C43 C38 C39 -3.7(11) . . . . ?
C42 C41 C40 C39 -4.6(17) . . . . ?
C25 C26 C27 C28 0.0(15) . . . . ?
C43 N6 C44 C45 1.0(11) . . . . ?
C43 C42 C46 C45 0.4(12) . . . . ?
C43 C42 C41 C40 1.4(14) . . . . ?
C2 C7 C6 C5 0.2(14) . . . . ?
C2 C7 C8 C9 -4.1(12) . . . . ?
C2 C7 C8 C13 177.9(8) . . . . ?
C46 C45 C44 N6 1.3(12) . . . . ?
C46 C42 C43 N6 1.9(11) . . . . ?
C46 C42 C43 C38 -177.8(7) . . . . ?
C46 C42 C41 C40 -178.0(9) . . . . ?
C31 C32 C33 N5 -176.8(7) . . . . ?
C31 C32 C33 C34 -1.8(12) . . . . ?
C29 C28 C27 C26 -1.3(16) . . . . ?
C34 C35 C36 C31 -1.8(19) . . . . ?
C34 C35 C37 F3 -109.6(16) . . . . ?
C34 C35 C37 F2 136.8(16) . . . . ?
C34 C35 C37 F1 8(2) . . . . ?
C9 N1 C1 C2 -3.3(11) . . . . ?
C9 C10 C11 C12 3.4(14) . . . . ?
C15 N2 C10 C9 -171.2(8) . . . . ?
C15 N2 C10 C11 8.2(15) . . . . ?
C15 C20 C19 C23 -179.0(8) . . . . ?
C15 C20 C19 C18 0.6(14) . . . . ?
C15 C16 C17 C18 1(2) . . . . ?
C26 C25 C30 C31 179.7(8) . . . . ?
C26 C25 C30 C29 -2.7(12) . . . . ?
C26 C25 C24 N4 177.2(8) . . . . ?
C35 C34 C33 N5 176.3(11) . . . . ?
C35 C34 C33 C32 2.6(17) . . . . ?
C7 C2 C3 C4 -1.2(13) . . . . ?
C30 C25 C26 C27 2.0(14) . . . . ?
C30 C25 C24 N4 -3.6(12) . . . . ?
C30 C31 C36 C35 -178.8(9) . . . . ?
C30 C29 C28 C27 0.7(15) . . . . ?
C4 C5 C6 C7 -0.7(15) . . . . ?
C5 C4 C3 C2 0.6(15) . . . . ?
C19 C20 C15 N2 178.2(8) . . . . ?
C19 C20 C15 C16 -2.8(13) . . . . ?
C19 C18 C17 C16 -4(2) . . . . ?
C24 N4 C32 C31 -3.7(10) . . . . ?
C24 N4 C32 C33 176.6(7) . . . . ?
C24 C25 C26 C27 -178.8(9) . . . . ?
C24 C25 C30 C31 0.5(11) . . . . ?
C24 C25 C30 C29 178.2(8) . . . . ?
C3 C2 C7 C6 0.7(12) . . . . ?
C3 C2 C7 C8 -179.9(8) . . . . ?
C3 C4 C5 C6 0.3(15) . . . . ?
C28 C29 C30 C25 1.3(12) . . . . ?
C28 C29 C30 C31 178.9(8) . . . . ?
C41 C42 C43 N6 -177.5(7) . . . . ?
C41 C42 C43 C38 2.8(11) . . . . ?
C41 C42 C46 C45 179.8(9) . . . . ?
C12 C13 C8 C9 1.0(14) . . . . ?
C12 C13 C8 C7 179.0(9) . . . . ?
C11 C10 C9 N1 176.0(7) . . . . ?
C11 C10 C9 C8 -4.9(12) . . . . ?
C11 C12 C13 C8 -2.5(17) . . . . ?
C11 C12 C14 F5 -48.6(17) . . . . ?
C11 C12 C14 F4 -169.4(12) . . . . ?
C11 C12 C14 F6 69.9(16) . . . . ?
C13 C12 C11 C10 0.1(18) . . . . ?
C13 C12 C14 F5 131.2(13) . . . . ?
C13 C12 C14 F4 10.4(17) . . . . ?
C13 C12 C14 F6 -110.2(14) . . . . ?
C6 C7 C8 C9 175.3(8) . . . . ?
C6 C7 C8 C13 -2.7(14) . . . . ?
C23 C19 C18 C17 -177.8(12) . . . . ?
C8 C7 C6 C5 -179.1(9) . . . . ?
C36 C31 C30 C25 -178.1(8) . . . . ?
C36 C31 C30 C29 4.4(13) . . . . ?
C36 C35 C37 F3 64.2(17) . . . . ?
C36 C35 C37 F2 -49(2) . . . . ?
C36 C35 C37 F1 -177.8(14) . . . . ?
C40 C39 C38 N5 179.3(9) . . . . ?
C40 C39 C38 C43 0.6(14) . . . . ?
C18 C19 C23 C22 179.0(10) . . . . ?
C38 N5 C33 C32 -175.5(7) . . . . ?
C38 N5 C33 C34 10.8(15) . . . . ?
C38 C39 C40 C41 3.5(17) . . . . ?
C33 N5 C38 C43 -179.6(7) . . . . ?
C33 N5 C38 C39 1.7(14) . . . . ?
C33 C32 C31 C30 -179.5(7) . . . . ?
C33 C32 C31 C36 -0.6(11) . . . . ?
C33 C34 C35 C36 -1(2) . . . . ?
C33 C34 C35 C37 172.6(13) . . . . ?
C14 C12 C11 C10 -180.0(10) . . . . ?
C14 C12 C13 C8 177.6(10) . . . . ?
C37 C35 C36 C31 -175.5(12) . . . . ?

loop_
_smtbx_masks_void_nr
_smtbx_masks_void_average_x
_smtbx_masks_void_average_y
_smtbx_masks_void_average_z
_smtbx_masks_void_volume
_smtbx_masks_void_count_electrons
_smtbx_masks_void_content
1 0.000 -0.509 0.000 879.2 306.3 '8 diethylether'
2 -0.845 -0.326 -0.040 5238.3 1091.5 '48 acetonitrile'
3 -0.609 0.250 0.250 879.2 306.3 '8 diethylether'
4 -0.117 0.750 0.750 879.2 306.3 '8 diethylether'
5 0.500 -0.126 0.500 879.2 306.3 '8 diethylether'
